data_7715771
loop_
_publ_author_name
'Beckmann, J. Louis'
'Neumann, Beate'
'Stammler, Hans-Georg'
'Lamm, Jan-Hendrik'
'Mitzel, Norbert W.'

_publ_section_title
;
 Bidentate boron Lewis acids: synthesis by tin boron exchange reaction and
 host-guest complex formation.
;
_journal_issue 18
_journal_name_full 'Dalton transactions (Cambridge, England : 2003)'
_journal_page_first 7958
_journal_page_last 7964
_journal_paper_doi 10.1039/d4dt00782d
_journal_volume 53
_journal_year 2024
_chemical_formula_moiety 'C66 H10 B4 F40, 2.5(C6 H6)'
_chemical_formula_sum 'C81 H25 B4 F40'
_chemical_formula_weight 1801.25
_space_group_crystal_system triclinic
_space_group_IT_number 2
_space_group_name_Hall '-P 1'
_space_group_name_H-M_alt 'P -1'
_atom_sites_solution_hydrogens geom
_atom_sites_solution_primary dual
_audit_creation_date 2020-07-10
_audit_creation_method
;
Olex2 1.3-ac4
(compiled 2019.04.23 svn.r3594 for Rigaku Oxford Diffraction, GUI svn.r5739)
;
_audit_update_record
;
2024-03-04 deposited with the CCDC.	2024-04-17 downloaded from the CCDC.
;
_cell_angle_alpha 80.332(5)
_cell_angle_beta 71.304(6)
_cell_angle_gamma 69.470(6)
_cell_formula_units_Z 2
_cell_length_a 12.7646(9)
_cell_length_b 16.0907(10)
_cell_length_c 19.4943(13)
_cell_measurement_reflns_used 4881
_cell_measurement_temperature 100.0(1)
_cell_measurement_theta_max 74.0930
_cell_measurement_theta_min 2.9040
_cell_volume 3544.8(4)
_computing_cell_refinement 'CrysAlisPro 1.171.40.82a (Rigaku OD, 2020)'
_computing_data_collection 'CrysAlisPro 1.171.40.82a (Rigaku OD, 2020)'
_computing_data_reduction 'CrysAlisPro 1.171.40.82a (Rigaku OD, 2020)'
_computing_molecular_graphics 'Olex2 (Dolomanov et al., 2009)'
_computing_publication_material 'Olex2 (Dolomanov et al., 2009)'
_computing_structure_refinement 'ShelXL (Sheldrick, 2015)'
_computing_structure_solution 'ShelXT (Sheldrick, 2015)'
_diffrn_ambient_environment N~2~
_diffrn_ambient_temperature 100.0(1)
_diffrn_detector 'CCD plate'
_diffrn_detector_area_resol_mean 5.3114
_diffrn_detector_type Atlas
_diffrn_measured_fraction_theta_full 0.991
_diffrn_measured_fraction_theta_max 0.962
_diffrn_measurement_details
;
List of Runs (angles in degrees, time in seconds):

  # Type    Start    End  Width  t~exp~   \w     \q     \k     \f   Frames
#--------------------------------------------------------------------------
  1  \w    -87.00 -18.00   1.00   30.00    --  -38.50 125.00-180.00   69
  2  \w   -109.00 -21.00   1.00   30.00    --  -38.50 -38.00 -60.00   88
  3  \w    -63.00  38.00   1.00   30.00    --  -38.50  19.00 120.00  101
  4  \w    -63.00 -11.00   1.00   30.00    --  -38.50 125.00  90.00   52
  5  \w     61.00  96.00   1.00   30.00    --   42.89-125.00-180.00   35
  6  \w     67.00 112.00   1.00   30.00    --  106.24-125.00  60.00   45
  7  \w    131.00 157.00   1.00   30.00    --  106.24 125.00   0.00   26
  8  \w     35.00 127.00   1.00   30.00    --  106.24 -30.00  90.00   92
  9  \w     80.00 106.00   1.00   30.00    --  106.24 -94.00 -90.00   26
 10  \w     45.00 106.00   1.00   30.00    --  106.24 -94.00 150.00   61
 11  \w     90.00 175.00   1.00   30.00    --  106.24  45.00  30.00   85
 12  \w     52.00 107.00   1.00   30.00    --  106.24 -94.00-150.00   55
 13  \w     68.00 112.00   1.00   30.00    --  106.24-125.00 150.00   44
 14  \w     30.00 141.00   1.00   30.00    --  106.24 -15.00-150.00  111
 15  \w     27.00 105.00   1.00   30.00    --  106.24 -94.00  60.00   78
 16  \w     41.00 131.00   1.00   30.00    --  106.24 -61.00-120.00   90
 17  \w     43.00 122.00   1.00   30.00    --  106.24 -30.00   0.00   79
;
_diffrn_measurement_device 'four-circle diffractometer'
_diffrn_measurement_device_type 'SuperNova, Dual, Cu at home/near, Atlas'
_diffrn_measurement_method '\w scans'
_diffrn_orient_matrix_type 'CrysAlisPro convention (1999,Acta A55,543-557)'
_diffrn_orient_matrix_UB_11 0.0887016000
_diffrn_orient_matrix_UB_12 0.0019928000
_diffrn_orient_matrix_UB_13 0.0373114000
_diffrn_orient_matrix_UB_21 -0.0243648000
_diffrn_orient_matrix_UB_22 -0.0783474000
_diffrn_orient_matrix_UB_23 0.0525824000
_diffrn_orient_matrix_UB_31 0.0979686000
_diffrn_orient_matrix_UB_32 -0.0659614000
_diffrn_orient_matrix_UB_33 -0.0532041000
_diffrn_radiation_monochromator mirror
_diffrn_radiation_probe x-ray
_diffrn_radiation_type 'Cu K\a'
_diffrn_radiation_wavelength 1.54184
_diffrn_reflns_av_R_equivalents 0.0853
_diffrn_reflns_av_unetI/netI 0.0664
_diffrn_reflns_Laue_measured_fraction_full 0.991
_diffrn_reflns_Laue_measured_fraction_max 0.962
_diffrn_reflns_limit_h_max 15
_diffrn_reflns_limit_h_min -15
_diffrn_reflns_limit_k_max 19
_diffrn_reflns_limit_k_min -19
_diffrn_reflns_limit_l_max 18
_diffrn_reflns_limit_l_min -24
_diffrn_reflns_number 25292
_diffrn_reflns_point_group_measured_fraction_full 0.991
_diffrn_reflns_point_group_measured_fraction_max 0.962
_diffrn_reflns_theta_full 67.684
_diffrn_reflns_theta_max 74.137
_diffrn_reflns_theta_min 2.938
_diffrn_source 'micro-focus sealed X-ray tube'
_diffrn_source_type 'SuperNova (Cu) X-ray Source'
_exptl_absorpt_coefficient_mu 1.545
_exptl_absorpt_correction_T_max 0.85137
_exptl_absorpt_correction_T_min 0.84978
_exptl_absorpt_correction_type sphere
_exptl_absorpt_process_details
;
CrysAlisPro 1.171.40.82a (Rigaku Oxford Diffraction, 2020)
Spherical absorption correction
using equivalent radius and absorption coefficient.
Empirical absorption correction using spherical harmonics,
implemented in SCALE3 ABSPACK scaling algorithm.
;
_exptl_crystal_colour 'clear orange'
_exptl_crystal_colour_lustre clear
_exptl_crystal_colour_primary orange
_exptl_crystal_density_diffrn 1.688
_exptl_crystal_description plate
_exptl_crystal_F_000 1782
_exptl_crystal_size_max 0.31
_exptl_crystal_size_mid 0.144
_exptl_crystal_size_min 0.043
_exptl_crystal_size_rad 0.070
_refine_diff_density_max 0.458
_refine_diff_density_min -0.330
_refine_diff_density_rms 0.077
_refine_ls_extinction_coef 0.00066(15)
_refine_ls_extinction_expression Fc^*^=kFc[1+0.001xFc^2^\l^3^/sin(2\q)]^-1/4^
_refine_ls_extinction_method 'SHELXL-2018/3 (Sheldrick 2018)'
_refine_ls_goodness_of_fit_ref 0.944
_refine_ls_hydrogen_treatment constr
_refine_ls_matrix_type full
_refine_ls_number_parameters 1128
_refine_ls_number_reflns 14816
_refine_ls_number_restraints 0
_refine_ls_restrained_S_all 0.944
_refine_ls_R_factor_all 0.0807
_refine_ls_R_factor_gt 0.0592
_refine_ls_shift/su_max 0.000
_refine_ls_shift/su_mean 0.000
_refine_ls_structure_factor_coef Fsqd
_refine_ls_weighting_details 'w=1/[\s^2^(Fo^2^)+(0.1027P)^2^] where P=(Fo^2^+2Fc^2^)/3'
_refine_ls_weighting_scheme calc
_refine_ls_wR_factor_gt 0.1479
_refine_ls_wR_factor_ref 0.1563
_reflns_Friedel_coverage 0.000
_reflns_number_gt 10457
_reflns_number_total 14816
_reflns_threshold_expression 'I > 2\s(I)'
_twin_special_details
;
Component 2 rotated by 179.9746\% 
around [-0.00 -0.00 1.00] (reciprocal) or [-0.42 -0.07 0.91] (direct)
;
_cod_data_source_file d4dt00782d2.cif
_cod_data_source_block 4d
_cod_depositor_comments 'Adding full bibliography for 7715770--7715781.cif.'
_cod_database_code 7715771
_shelx_shelxl_version_number 2018/3
_chemical_oxdiff_formula C81H25B4F40
_shelx_space_group_comment
;
The symmetry employed for this shelxl refinement is uniquely defined
by the following loop, which should always be used as a source of
symmetry information in preference to the above space-group names.
They are only intended as comments.
;
_shelx_estimated_absorpt_t_max 0.937
_shelx_estimated_absorpt_t_min 0.646
_diffrn_oxdiff_digest_frames
;
016228cc1fddda8a03cd02aff376df1d87011375134
;
_olex2_refinement_description
;
1. Twinned data refinement
 Scales: 0.6029(10)
 0.3971(10)
2. Fixed Uiso
 At 1.2 times of:
  All C(H) groups
3.a Aromatic/amide H refined with riding coordinates:
 C3(H3), C6(H6), C7(H7), C8(H8), C10(H10), C12(H12), C13(H13), C14(H14),
 C15(H15), C17(H17), C67(H67), C68(H68), C69(H69), C70(H70), C71(H71), C72(H72),
  C73(H73), C74(H74), C75(H75), C76(H76), C77(H77), C78(H78), C79(H79),
 C80(H80), C81(H81)
;
_olex2_submission_special_instructions 'No special instructions were received'
_oxdiff_exptl_absorpt_empirical_details
;
Empirical correction (ABSPACK) includes:
- Absorption correction using spherical harmonics
- Frame scaling
;
_oxdiff_exptl_absorpt_empirical_full_max 4.552
_oxdiff_exptl_absorpt_empirical_full_min 0.269
_oxdiff_twin_integration_method simultaneous
_oxdiff_twin_items 2

loop_
_space_group_symop_operation_xyz
'x, y, z'
'-x, -y, -z'

loop_
_atom_site_label
_atom_site_type_symbol
_atom_site_fract_x
_atom_site_fract_y
_atom_site_fract_z
_atom_site_U_iso_or_equiv
_atom_site_adp_type
_atom_site_occupancy
_atom_site_site_symmetry_order
_atom_site_calc_flag
_atom_site_refinement_flags_posn
_atom_site_refinement_flags_adp
_atom_site_refinement_flags_occupancy
_atom_site_disorder_assembly
_atom_site_disorder_group
F1 F 0.4248(2) 0.12356(15) 0.61248(14) 0.0312(5) Uani 1 1 d . . . . .
F2 F 0.3726(2) -0.02327(17) 0.61465(15) 0.0367(6) Uani 1 1 d . . . . .
F3 F 0.5450(3) -0.17696(16) 0.56960(14) 0.0373(6) Uani 1 1 d . . . . .
F4 F 0.7705(3) -0.18238(16) 0.52659(16) 0.0453(7) Uani 1 1 d . . . . .
F5 F 0.8263(2) -0.03680(16) 0.52487(14) 0.0340(6) Uani 1 1 d . . . . .
F6 F 0.8181(2) 0.19237(15) 0.61643(11) 0.0256(5) Uani 1 1 d . . . . .
F7 F 0.9886(2) 0.24863(17) 0.52679(13) 0.0338(6) Uani 1 1 d . . . . .
F8 F 1.0383(2) 0.24407(18) 0.38019(13) 0.0358(6) Uani 1 1 d . . . . .
F9 F 0.9113(2) 0.18155(17) 0.32561(12) 0.0339(6) Uani 1 1 d . . . . .
F10 F 0.7393(2) 0.12295(16) 0.41600(12) 0.0306(5) Uani 1 1 d . . . . .
F11 F 0.3510(2) 0.10883(16) 0.82004(14) 0.0344(6) Uani 1 1 d . . . . .
F12 F 0.3908(3) -0.05620(18) 0.88092(15) 0.0443(7) Uani 1 1 d . . . . .
F13 F 0.6081(3) -0.17489(16) 0.84682(15) 0.0471(7) Uani 1 1 d . . . . .
F14 F 0.7874(3) -0.12848(17) 0.74754(15) 0.0411(6) Uani 1 1 d . . . . .
F15 F 0.7476(2) 0.03526(15) 0.68157(12) 0.0277(5) Uani 1 1 d . . . . .
F16 F 0.3040(2) 0.28693(16) 0.68825(12) 0.0292(5) Uani 1 1 d . . . . .
F17 F 0.1553(2) 0.42725(16) 0.76284(14) 0.0334(6) Uani 1 1 d . . . . .
F18 F 0.2004(2) 0.47455(18) 0.87381(15) 0.0415(7) Uani 1 1 d . . . . .
F19 F 0.3977(3) 0.3751(2) 0.91366(16) 0.0519(8) Uani 1 1 d . . . . .
F20 F 0.5455(2) 0.23166(17) 0.84077(13) 0.0363(6) Uani 1 1 d . . . . .
F21 F 0.7583(2) 0.25248(17) 0.83521(13) 0.0329(5) Uani 1 1 d . . . . .
F22 F 0.7909(2) 0.08684(16) 0.80283(13) 0.0334(6) Uani 1 1 d . . . . .
F23 F 0.9813(2) 0.00596(15) 0.69459(14) 0.0324(5) Uani 1 1 d . . . . .
F24 F 1.1372(2) 0.09077(16) 0.62134(14) 0.0368(6) Uani 1 1 d . . . . .
F25 F 1.1005(2) 0.25825(15) 0.65017(13) 0.0308(5) Uani 1 1 d . . . . .
F26 F 1.1006(2) 0.25179(15) 0.81479(12) 0.0290(5) Uani 1 1 d . . . . .
F27 F 1.1381(2) 0.27391(18) 0.93722(13) 0.0373(6) Uani 1 1 d . . . . .
F28 F 0.9843(3) 0.40696(19) 1.02323(13) 0.0409(7) Uani 1 1 d . . . . .
F29 F 0.7864(3) 0.51276(17) 0.98858(12) 0.0376(6) Uani 1 1 d . . . . .
F30 F 0.7377(2) 0.47999(14) 0.87358(12) 0.0263(5) Uani 1 1 d . . . . .
F31 F 0.7048(2) 0.65337(14) 0.86302(12) 0.0260(5) Uani 1 1 d . . . . .
F32 F 0.8253(2) 0.73148(16) 0.90456(13) 0.0346(6) Uani 1 1 d . . . . .
F33 F 1.0517(2) 0.71052(17) 0.83031(14) 0.0369(6) Uani 1 1 d . . . . .
F34 F 1.1568(2) 0.61049(18) 0.71279(14) 0.0348(6) Uani 1 1 d . . . . .
F35 F 1.0384(2) 0.53061(15) 0.67079(11) 0.0255(5) Uani 1 1 d . . . . .
F36 F 0.6068(2) 0.46265(15) 0.77219(13) 0.0288(5) Uani 1 1 d . . . . .
F37 F 0.3870(2) 0.55261(17) 0.77722(13) 0.0331(5) Uani 1 1 d . . . . .
F38 F 0.3164(2) 0.73249(18) 0.75435(14) 0.0386(6) Uani 1 1 d . . . . .
F39 F 0.4735(2) 0.82092(15) 0.72474(13) 0.0340(6) Uani 1 1 d . . . . .
F40 F 0.6977(2) 0.73196(14) 0.71087(13) 0.0276(5) Uani 1 1 d . . . . .
C1 C 0.5821(3) 0.3317(2) 0.5418(2) 0.0200(7) Uani 1 1 d . . . . .
C2 C 0.6431(3) 0.3959(2) 0.52113(19) 0.0189(7) Uani 1 1 d . . . . .
C3 C 0.7025(3) 0.4091(2) 0.56516(19) 0.0195(7) Uani 1 1 d . . . . .
H3 H 0.703614 0.374170 0.609505 0.023 Uiso 1 1 calc R . . . .
C4 C 0.7601(3) 0.4724(2) 0.54543(19) 0.0170(7) Uani 1 1 d . . . . .
C5 C 0.8227(3) 0.4880(2) 0.58996(19) 0.0181(7) Uani 1 1 d . . . . .
C6 C 0.8657(3) 0.5575(2) 0.5711(2) 0.0216(8) Uani 1 1 d . . . . .
H6 H 0.903481 0.569166 0.601538 0.026 Uiso 1 1 calc R . . . .
C7 C 0.8556(4) 0.6132(2) 0.5072(2) 0.0231(8) Uani 1 1 d . . . . .
H7 H 0.884413 0.662324 0.496114 0.028 Uiso 1 1 calc R . . . .
C8 C 0.8046(4) 0.5963(2) 0.4619(2) 0.0231(8) Uani 1 1 d . . . . .
H8 H 0.802302 0.631806 0.417865 0.028 Uiso 1 1 calc R . . . .
C9 C 0.7548(3) 0.5265(2) 0.47930(19) 0.0186(7) Uani 1 1 d . . . . .
C10 C 0.7005(3) 0.5092(2) 0.4337(2) 0.0209(7) Uani 1 1 d . . . . .
H10 H 0.700694 0.542959 0.388769 0.025 Uiso 1 1 calc R . . . .
C11 C 0.6469(3) 0.4448(2) 0.45215(19) 0.0200(7) Uani 1 1 d . . . . .
C12 C 0.5907(4) 0.4258(3) 0.4061(2) 0.0239(8) Uani 1 1 d . . . . .
H12 H 0.591498 0.458180 0.360583 0.029 Uiso 1 1 calc R . . . .
C13 C 0.5372(4) 0.3637(3) 0.4258(2) 0.0249(8) Uani 1 1 d . . . . .
H13 H 0.502508 0.351634 0.393758 0.030 Uiso 1 1 calc R . . . .
C14 C 0.5319(3) 0.3156(2) 0.4946(2) 0.0220(8) Uani 1 1 d . . . . .
H14 H 0.493425 0.271889 0.508057 0.026 Uiso 1 1 calc R . . . .
C15 C 0.5615(3) 0.2900(2) 0.61527(19) 0.0185(7) Uani 1 1 d . . . . .
H15 H 0.532153 0.328148 0.654094 0.022 Uiso 1 1 calc R . . . .
C16 C 0.5804(3) 0.2021(2) 0.6332(2) 0.0191(7) Uani 1 1 d . . . . .
C17 C 0.8477(3) 0.4235(2) 0.6499(2) 0.0190(7) Uani 1 1 d . . . . .
H17 H 0.864594 0.362697 0.642528 0.023 Uiso 1 1 calc R . . . .
C18 C 0.8491(3) 0.4422(2) 0.7158(2) 0.0201(7) Uani 1 1 d . . . . .
C19 C 0.6281(4) 0.0507(2) 0.5678(2) 0.0212(8) Uani 1 1 d . . . . .
C20 C 0.5138(3) 0.0491(3) 0.5907(2) 0.0223(8) Uani 1 1 d . . . . .
C21 C 0.4836(4) -0.0253(3) 0.5919(2) 0.0258(8) Uani 1 1 d . . . . .
C22 C 0.5712(4) -0.1045(3) 0.5699(2) 0.0269(9) Uani 1 1 d . . . . .
C23 C 0.6863(4) -0.1062(3) 0.5466(2) 0.0294(9) Uani 1 1 d . . . . .
C24 C 0.7129(4) -0.0301(3) 0.5458(2) 0.0256(8) Uani 1 1 d . . . . .
C25 C 0.7723(3) 0.1542(2) 0.5198(2) 0.0202(7) Uani 1 1 d . . . . .
C26 C 0.8396(3) 0.1867(2) 0.5447(2) 0.0202(7) Uani 1 1 d . . . . .
C27 C 0.9293(4) 0.2159(2) 0.4990(2) 0.0246(8) Uani 1 1 d . . . . .
C28 C 0.9529(4) 0.2139(3) 0.4251(2) 0.0266(8) Uani 1 1 d . . . . .
C29 C 0.8888(4) 0.1819(2) 0.3977(2) 0.0249(8) Uani 1 1 d . . . . .
C30 C 0.8013(3) 0.1515(2) 0.4449(2) 0.0226(8) Uani 1 1 d . . . . .
C31 C 0.5477(3) 0.0794(2) 0.7490(2) 0.0209(7) Uani 1 1 d . . . . .
C32 C 0.4600(4) 0.0522(2) 0.8008(2) 0.0249(8) Uani 1 1 d . . . . .
C33 C 0.4785(4) -0.0331(3) 0.8332(2) 0.0308(9) Uani 1 1 d . . . . .
C34 C 0.5892(5) -0.0932(3) 0.8144(2) 0.0324(10) Uani 1 1 d . . . . .
C35 C 0.6797(4) -0.0696(3) 0.7644(2) 0.0280(9) Uani 1 1 d . . . . .
C36 C 0.6569(4) 0.0152(2) 0.7317(2) 0.0231(8) Uani 1 1 d . . . . .
C37 C 0.4312(3) 0.2542(2) 0.76158(19) 0.0192(7) Uani 1 1 d . . . . .
C38 C 0.3304(4) 0.3071(2) 0.7441(2) 0.0217(8) Uani 1 1 d . . . . .
C39 C 0.2522(4) 0.3794(3) 0.7815(2) 0.0250(8) Uani 1 1 d . . . . .
C40 C 0.2760(4) 0.4034(3) 0.8379(2) 0.0297(9) Uani 1 1 d . . . . .
C41 C 0.3747(4) 0.3527(3) 0.8584(2) 0.0310(9) Uani 1 1 d . . . . .
C42 C 0.4502(4) 0.2791(3) 0.8208(2) 0.0257(8) Uani 1 1 d . . . . .
C43 C 0.9265(3) 0.2611(2) 0.7432(2) 0.0198(7) Uani 1 1 d . . . . .
C44 C 0.8529(3) 0.2136(3) 0.7811(2) 0.0229(8) Uani 1 1 d . . . . .
C45 C 0.8687(4) 0.1286(3) 0.7662(2) 0.0233(8) Uani 1 1 d . . . . .
C46 C 0.9650(4) 0.0872(2) 0.7120(2) 0.0256(8) Uani 1 1 d . . . . .
C47 C 1.0432(3) 0.1307(2) 0.6742(2) 0.0228(8) Uani 1 1 d . . . . .
C48 C 1.0233(3) 0.2174(2) 0.6891(2) 0.0214(7) Uani 1 1 d . . . . .
C49 C 0.9194(4) 0.3675(2) 0.8378(2) 0.0226(8) Uani 1 1 d . . . . .
C50 C 1.0175(4) 0.3151(2) 0.8583(2) 0.0239(8) Uani 1 1 d . . . . .
C51 C 1.0404(4) 0.3266(3) 0.9206(2) 0.0283(9) Uani 1 1 d . . . . .
C52 C 0.9628(4) 0.3940(3) 0.9639(2) 0.0293(9) Uani 1 1 d . . . . .
C53 C 0.8621(4) 0.4473(3) 0.9468(2) 0.0278(9) Uani 1 1 d . . . . .
C54 C 0.8412(4) 0.4305(2) 0.8861(2) 0.0229(8) Uani 1 1 d . . . . .
C55 C 0.8661(3) 0.5875(2) 0.7649(2) 0.0200(7) Uani 1 1 d . . . . .
C56 C 0.8160(3) 0.6410(2) 0.8243(2) 0.0217(8) Uani 1 1 d . . . . .
C57 C 0.8771(4) 0.6816(3) 0.8464(2) 0.0260(8) Uani 1 1 d . . . . .
C58 C 0.9928(4) 0.6709(3) 0.8095(2) 0.0266(9) Uani 1 1 d . . . . .
C59 C 1.0443(4) 0.6205(3) 0.7502(2) 0.0247(8) Uani 1 1 d . . . . .
C60 C 0.9827(3) 0.5790(2) 0.72950(19) 0.0209(8) Uani 1 1 d . . . . .
C61 C 0.6648(3) 0.5925(2) 0.74178(19) 0.0204(7) Uani 1 1 d . . . . .
C62 C 0.5804(4) 0.5509(2) 0.7576(2) 0.0228(8) Uani 1 1 d . . . . .
C63 C 0.4633(4) 0.5966(3) 0.7622(2) 0.0255(8) Uani 1 1 d . . . . .
C64 C 0.4283(4) 0.6874(3) 0.7506(2) 0.0282(9) Uani 1 1 d . . . . .
C65 C 0.5076(4) 0.7323(3) 0.7353(2) 0.0257(8) Uani 1 1 d . . . . .
C66 C 0.6240(4) 0.6845(2) 0.7298(2) 0.0224(8) Uani 1 1 d . . . . .
B1 B 0.6598(4) 0.1344(3) 0.5734(2) 0.0188(8) Uani 1 1 d . . . . .
B2 B 0.5230(4) 0.1763(3) 0.7132(2) 0.0212(8) Uani 1 1 d . . . . .
B3 B 0.8978(4) 0.3598(3) 0.7643(2) 0.0188(8) Uani 1 1 d . . . . .
B4 B 0.7965(4) 0.5397(3) 0.7401(2) 0.0187(8) Uani 1 1 d . . . . .
C67 C 0.6922(7) 0.2219(4) 1.0295(4) 0.070(2) Uani 1 1 d . . . . .
H67 H 0.720449 0.161482 1.017778 0.084 Uiso 1 1 calc R . . . .
C68 C 0.7559(6) 0.2551(5) 1.0583(3) 0.066(2) Uani 1 1 d . . . . .
H68 H 0.826765 0.217191 1.067429 0.079 Uiso 1 1 calc R . . . .
C69 C 0.7144(5) 0.3440(4) 1.0732(2) 0.0475(13) Uani 1 1 d . . . . .
H69 H 0.757175 0.367572 1.092241 0.057 Uiso 1 1 calc R . . . .
C70 C 0.6116(5) 0.3975(3) 1.0606(3) 0.0440(12) Uani 1 1 d . . . . .
H70 H 0.583164 0.458544 1.070641 0.053 Uiso 1 1 calc R . . . .
C71 C 0.5497(5) 0.3638(4) 1.0337(3) 0.0488(13) Uani 1 1 d . . . . .
H71 H 0.478093 0.401437 1.025382 0.059 Uiso 1 1 calc R . . . .
C72 C 0.5896(6) 0.2768(5) 1.0185(4) 0.0656(18) Uani 1 1 d . . . . .
H72 H 0.545212 0.254163 1.000011 0.079 Uiso 1 1 calc R . . . .
C73 C 0.9985(6) 0.0558(4) 0.9110(3) 0.0568(15) Uani 1 1 d . . . . .
H73 H 0.967569 0.105081 0.940519 0.068 Uiso 1 1 calc R . . . .
C74 C 1.1066(6) 0.0415(4) 0.8606(4) 0.0617(17) Uani 1 1 d . . . . .
H74 H 1.151507 0.079612 0.855274 0.074 Uiso 1 1 calc R . . . .
C75 C 1.1481(6) -0.0318(4) 0.8171(4) 0.0646(18) Uani 1 1 d . . . . .
H75 H 1.221692 -0.043120 0.781504 0.078 Uiso 1 1 calc R . . . .
C76 C 1.0834(6) -0.0861(4) 0.8260(3) 0.0518(14) Uani 1 1 d . . . . .
H76 H 1.111375 -0.135153 0.796619 0.062 Uiso 1 1 calc R . . . .
C77 C 0.9785(5) -0.0699(4) 0.8770(3) 0.0529(14) Uani 1 1 d . . . . .
H77 H 0.933766 -0.108428 0.883517 0.063 Uiso 1 1 calc R . . . .
C78 C 0.9366(6) 0.0005(4) 0.9188(3) 0.0578(15) Uani 1 1 d . . . . .
H78 H 0.862615 0.010895 0.953971 0.069 Uiso 1 1 calc R . . . .
C79 C 0.6178(6) -0.0410(4) 0.9704(3) 0.0536(14) Uani 1 1 d . . . . .
H79 H 0.698719 -0.069573 0.949963 0.064 Uiso 1 1 calc R . . . .
C80 C 0.5705(5) 0.0484(4) 0.9569(3) 0.0508(14) Uani 1 1 d . . . . .
H80 H 0.618452 0.082142 0.927518 0.061 Uiso 1 1 calc R . . . .
C81 C 0.4516(6) 0.0896(4) 0.9864(3) 0.0520(14) Uani 1 1 d . . . . .
H81 H 0.418262 0.151547 0.976649 0.062 Uiso 1 1 calc R . . . .

loop_
_atom_site_aniso_label
_atom_site_aniso_U_11
_atom_site_aniso_U_22
_atom_site_aniso_U_33
_atom_site_aniso_U_23
_atom_site_aniso_U_13
_atom_site_aniso_U_12
F1 0.0205(12) 0.0234(11) 0.0518(15) -0.0093(10) -0.0095(11) -0.0069(9)
F2 0.0275(14) 0.0340(13) 0.0574(16) -0.0054(11) -0.0129(12) -0.0184(11)
F3 0.0506(17) 0.0304(12) 0.0396(14) -0.0061(11) -0.0084(12) -0.0255(12)
F4 0.0406(17) 0.0213(12) 0.0616(18) -0.0166(12) 0.0041(13) -0.0054(11)
F5 0.0217(13) 0.0276(12) 0.0486(15) -0.0129(11) -0.0011(11) -0.0060(10)
F6 0.0246(12) 0.0354(12) 0.0234(11) -0.0016(9) -0.0086(9) -0.0157(10)
F7 0.0288(14) 0.0463(14) 0.0374(13) -0.0035(11) -0.0109(11) -0.0233(12)
F8 0.0324(15) 0.0435(14) 0.0327(13) -0.0017(11) 0.0012(11) -0.0231(12)
F9 0.0433(16) 0.0394(13) 0.0188(11) -0.0039(10) -0.0030(10) -0.0174(12)
F10 0.0367(14) 0.0385(13) 0.0258(11) -0.0068(10) -0.0078(10) -0.0218(11)
F11 0.0249(13) 0.0301(12) 0.0400(14) 0.0046(10) -0.0017(11) -0.0087(10)
F12 0.0523(19) 0.0342(13) 0.0419(15) 0.0079(11) -0.0031(13) -0.0224(13)
F13 0.071(2) 0.0211(12) 0.0423(15) 0.0056(11) -0.0178(14) -0.0084(13)
F14 0.0416(16) 0.0259(12) 0.0458(15) -0.0048(11) -0.0160(13) 0.0056(11)
F15 0.0227(12) 0.0275(11) 0.0325(12) -0.0066(9) -0.0072(10) -0.0058(9)
F16 0.0262(13) 0.0363(12) 0.0280(11) -0.0086(10) -0.0140(10) -0.0047(10)
F17 0.0246(13) 0.0306(12) 0.0396(13) -0.0046(10) -0.0122(11) 0.0015(10)
F18 0.0390(16) 0.0367(14) 0.0430(15) -0.0227(12) -0.0108(12) 0.0035(12)
F19 0.0460(18) 0.0658(19) 0.0472(16) -0.0368(14) -0.0242(14) 0.0033(15)
F20 0.0274(14) 0.0451(14) 0.0367(13) -0.0139(11) -0.0190(11) 0.0024(11)
F21 0.0264(13) 0.0386(13) 0.0311(12) -0.0103(10) 0.0030(10) -0.0134(11)
F22 0.0354(15) 0.0338(12) 0.0386(13) 0.0008(10) -0.0099(11) -0.0222(11)
F23 0.0368(15) 0.0190(10) 0.0467(14) -0.0066(10) -0.0183(12) -0.0072(10)
F24 0.0293(14) 0.0310(12) 0.0412(14) -0.0163(11) 0.0000(11) -0.0018(10)
F25 0.0281(13) 0.0278(12) 0.0331(12) -0.0048(10) 0.0002(10) -0.0117(10)
F26 0.0237(13) 0.0291(11) 0.0321(12) -0.0091(9) -0.0112(10) 0.0006(10)
F27 0.0360(15) 0.0428(14) 0.0350(13) -0.0012(11) -0.0233(12) -0.0034(12)
F28 0.0541(18) 0.0491(15) 0.0237(12) -0.0088(11) -0.0205(12) -0.0100(13)
F29 0.0470(17) 0.0361(13) 0.0235(12) -0.0114(10) -0.0085(11) -0.0027(12)
F30 0.0248(13) 0.0246(11) 0.0246(11) -0.0036(9) -0.0068(9) -0.0012(9)
F31 0.0237(12) 0.0259(11) 0.0255(11) -0.0068(9) -0.0050(9) -0.0039(9)
F32 0.0410(15) 0.0315(12) 0.0343(13) -0.0169(10) -0.0132(11) -0.0059(11)
F33 0.0403(16) 0.0370(13) 0.0473(15) -0.0094(11) -0.0188(12) -0.0203(12)
F34 0.0253(13) 0.0451(14) 0.0393(13) -0.0090(11) -0.0050(11) -0.0186(11)
F35 0.0209(12) 0.0319(11) 0.0240(11) -0.0104(9) -0.0059(9) -0.0052(9)
F36 0.0251(13) 0.0243(11) 0.0384(13) -0.0034(9) -0.0085(10) -0.0095(9)
F37 0.0237(13) 0.0422(14) 0.0365(13) -0.0043(11) -0.0078(10) -0.0140(11)
F38 0.0207(13) 0.0464(15) 0.0417(14) -0.0067(11) -0.0119(11) 0.0025(11)
F39 0.0355(15) 0.0224(11) 0.0383(13) -0.0019(10) -0.0136(11) 0.0007(10)
F40 0.0294(13) 0.0205(10) 0.0336(12) 0.0011(9) -0.0116(10) -0.0076(9)
C1 0.0180(19) 0.0173(16) 0.0241(18) -0.0045(13) -0.0054(15) -0.0040(14)
C2 0.0181(19) 0.0179(16) 0.0192(17) -0.0041(13) -0.0045(14) -0.0033(14)
C3 0.0189(19) 0.0194(16) 0.0193(17) -0.0036(13) -0.0050(14) -0.0042(14)
C4 0.0169(18) 0.0160(15) 0.0193(17) -0.0038(13) -0.0062(14) -0.0043(14)
C5 0.0182(19) 0.0167(15) 0.0204(17) -0.0047(13) -0.0071(14) -0.0038(13)
C6 0.0203(19) 0.0214(16) 0.0250(18) -0.0072(14) -0.0077(15) -0.0051(14)
C7 0.025(2) 0.0175(16) 0.0291(19) -0.0019(14) -0.0084(16) -0.0089(15)
C8 0.023(2) 0.0229(17) 0.0235(18) -0.0004(14) -0.0056(16) -0.0086(15)
C9 0.0151(18) 0.0219(16) 0.0198(17) -0.0011(14) -0.0053(14) -0.0069(14)
C10 0.021(2) 0.0232(17) 0.0190(17) -0.0015(14) -0.0070(15) -0.0067(15)
C11 0.0189(19) 0.0241(17) 0.0163(16) -0.0037(13) -0.0048(14) -0.0050(15)
C12 0.026(2) 0.0265(18) 0.0218(18) -0.0013(15) -0.0099(16) -0.0088(16)
C13 0.027(2) 0.0288(19) 0.0250(19) -0.0055(15) -0.0124(16) -0.0094(16)
C14 0.023(2) 0.0205(17) 0.0260(19) -0.0071(14) -0.0076(16) -0.0086(15)
C15 0.0169(18) 0.0211(16) 0.0219(17) -0.0067(14) -0.0039(14) -0.0103(14)
C16 0.0171(18) 0.0205(16) 0.0244(18) -0.0041(14) -0.0089(15) -0.0075(14)
C17 0.0174(19) 0.0150(15) 0.0289(19) -0.0013(14) -0.0108(15) -0.0065(14)
C18 0.0157(19) 0.0215(17) 0.0232(18) -0.0044(14) -0.0054(15) -0.0049(15)
C19 0.026(2) 0.0203(17) 0.0231(18) -0.0033(14) -0.0093(16) -0.0107(15)
C20 0.020(2) 0.0227(17) 0.0259(19) -0.0060(14) -0.0059(15) -0.0069(15)
C21 0.026(2) 0.029(2) 0.029(2) -0.0023(16) -0.0091(17) -0.0154(17)
C22 0.039(3) 0.0239(18) 0.0237(19) -0.0012(15) -0.0088(17) -0.0177(18)
C23 0.030(2) 0.0238(18) 0.030(2) -0.0059(16) -0.0021(17) -0.0078(17)
C24 0.024(2) 0.0268(19) 0.0266(19) -0.0040(15) -0.0049(16) -0.0092(17)
C25 0.0164(19) 0.0176(16) 0.0255(19) -0.0027(14) -0.0030(15) -0.0062(14)
C26 0.0194(19) 0.0193(16) 0.0212(18) -0.0041(14) -0.0041(15) -0.0056(14)
C27 0.020(2) 0.0213(17) 0.036(2) -0.0055(16) -0.0074(17) -0.0087(15)
C28 0.022(2) 0.0216(17) 0.033(2) -0.0018(15) 0.0004(17) -0.0103(16)
C29 0.027(2) 0.0203(17) 0.0244(19) -0.0026(15) -0.0032(16) -0.0073(15)
C30 0.022(2) 0.0197(17) 0.0278(19) -0.0048(14) -0.0058(16) -0.0079(15)
C31 0.021(2) 0.0211(17) 0.0236(18) -0.0024(14) -0.0087(15) -0.0083(15)
C32 0.028(2) 0.0203(17) 0.0278(19) -0.0005(15) -0.0084(16) -0.0093(16)
C33 0.040(3) 0.0250(19) 0.032(2) 0.0024(16) -0.0079(19) -0.0189(19)
C34 0.052(3) 0.0186(18) 0.029(2) 0.0032(15) -0.018(2) -0.0102(19)
C35 0.032(2) 0.0194(17) 0.030(2) -0.0056(15) -0.0128(18) 0.0005(16)
C36 0.026(2) 0.0206(17) 0.0276(19) -0.0041(14) -0.0114(16) -0.0094(16)
C37 0.0199(19) 0.0184(16) 0.0211(17) -0.0004(14) -0.0044(15) -0.0097(14)
C38 0.026(2) 0.0218(17) 0.0206(17) -0.0009(14) -0.0071(15) -0.0107(16)
C39 0.021(2) 0.0236(18) 0.028(2) -0.0013(15) -0.0096(16) -0.0031(16)
C40 0.026(2) 0.0273(19) 0.032(2) -0.0120(17) -0.0041(18) -0.0031(17)
C41 0.032(2) 0.040(2) 0.026(2) -0.0126(17) -0.0107(18) -0.0101(19)
C42 0.022(2) 0.0272(19) 0.029(2) -0.0050(16) -0.0106(17) -0.0049(16)
C43 0.0198(19) 0.0163(16) 0.0252(18) -0.0031(14) -0.0109(15) -0.0032(14)
C44 0.020(2) 0.0277(18) 0.0226(18) -0.0040(15) -0.0072(15) -0.0075(16)
C45 0.025(2) 0.0242(18) 0.0279(19) 0.0031(15) -0.0137(16) -0.0128(16)
C46 0.029(2) 0.0193(17) 0.033(2) -0.0046(15) -0.0173(18) -0.0042(16)
C47 0.020(2) 0.0213(17) 0.0254(19) -0.0080(14) -0.0070(15) -0.0007(15)
C48 0.023(2) 0.0181(16) 0.0237(18) 0.0002(14) -0.0074(15) -0.0072(15)
C49 0.024(2) 0.0217(17) 0.0229(18) -0.0013(14) -0.0075(16) -0.0080(15)
C50 0.027(2) 0.0220(17) 0.0234(18) -0.0051(15) -0.0082(16) -0.0058(16)
C51 0.031(2) 0.030(2) 0.029(2) 0.0046(16) -0.0148(18) -0.0121(17)
C52 0.038(3) 0.034(2) 0.0209(19) 0.0010(16) -0.0132(18) -0.0145(19)
C53 0.032(2) 0.029(2) 0.0208(19) -0.0045(15) -0.0067(17) -0.0080(18)
C54 0.024(2) 0.0198(17) 0.0241(18) -0.0006(14) -0.0069(16) -0.0058(15)
C55 0.022(2) 0.0165(15) 0.0232(18) -0.0009(14) -0.0100(15) -0.0044(14)
C56 0.021(2) 0.0159(15) 0.0249(18) -0.0026(14) -0.0077(16) -0.0004(14)
C57 0.032(2) 0.0215(18) 0.0231(18) -0.0056(15) -0.0086(17) -0.0040(16)
C58 0.031(2) 0.0228(18) 0.035(2) -0.0020(16) -0.0156(18) -0.0125(17)
C59 0.019(2) 0.0276(19) 0.030(2) -0.0018(16) -0.0089(16) -0.0089(16)
C60 0.024(2) 0.0185(16) 0.0196(17) -0.0036(13) -0.0061(15) -0.0044(15)
C61 0.021(2) 0.0205(17) 0.0187(17) -0.0052(13) -0.0060(15) -0.0032(15)
C62 0.023(2) 0.0245(18) 0.0222(18) -0.0024(14) -0.0086(15) -0.0072(16)
C63 0.022(2) 0.037(2) 0.0216(18) -0.0052(16) -0.0057(16) -0.0130(17)
C64 0.017(2) 0.037(2) 0.0228(19) -0.0072(16) -0.0063(16) 0.0033(17)
C65 0.025(2) 0.0233(18) 0.0239(19) -0.0030(15) -0.0081(16) 0.0001(16)
C66 0.026(2) 0.0228(17) 0.0203(18) -0.0030(14) -0.0093(16) -0.0066(16)
B1 0.017(2) 0.0185(18) 0.024(2) -0.0007(16) -0.0091(17) -0.0070(16)
B2 0.019(2) 0.0222(19) 0.027(2) -0.0016(16) -0.0089(17) -0.0094(17)
B3 0.019(2) 0.0192(18) 0.0179(19) -0.0040(15) -0.0019(16) -0.0067(16)
B4 0.019(2) 0.0183(18) 0.0172(18) -0.0022(15) -0.0045(16) -0.0038(16)
C67 0.069(5) 0.038(3) 0.087(5) -0.004(3) 0.004(4) -0.020(3)
C68 0.041(3) 0.079(4) 0.046(3) 0.023(3) -0.004(3) -0.001(3)
C69 0.042(3) 0.079(4) 0.025(2) 0.000(2) -0.006(2) -0.028(3)
C70 0.057(4) 0.039(2) 0.030(2) -0.0033(19) -0.002(2) -0.017(2)
C71 0.039(3) 0.064(3) 0.040(3) 0.000(2) -0.011(2) -0.016(3)
C72 0.056(4) 0.065(4) 0.086(5) -0.021(3) -0.011(3) -0.032(3)
C73 0.057(4) 0.058(3) 0.065(4) -0.012(3) -0.032(3) -0.012(3)
C74 0.058(4) 0.051(3) 0.090(5) 0.013(3) -0.044(4) -0.021(3)
C75 0.039(3) 0.061(4) 0.071(4) 0.016(3) -0.017(3) 0.003(3)
C76 0.059(4) 0.041(3) 0.058(3) -0.008(2) -0.032(3) -0.003(3)
C77 0.043(3) 0.050(3) 0.068(4) -0.002(3) -0.025(3) -0.010(3)
C78 0.055(4) 0.066(4) 0.053(3) -0.003(3) -0.022(3) -0.014(3)
C79 0.045(3) 0.071(4) 0.052(3) -0.017(3) -0.014(3) -0.021(3)
C80 0.056(4) 0.066(4) 0.040(3) -0.003(2) -0.009(2) -0.035(3)
C81 0.057(4) 0.052(3) 0.056(3) -0.006(3) -0.020(3) -0.023(3)

loop_
_atom_type_symbol
_atom_type_description
_atom_type_scat_dispersion_real
_atom_type_scat_dispersion_imag
_atom_type_scat_source
C C 0.0181 0.0091 'International Tables Vol C Tables 4.2.6.8 and 6.1.1.4'
H H 0.0000 0.0000 'International Tables Vol C Tables 4.2.6.8 and 6.1.1.4'
B B 0.0090 0.0039 'International Tables Vol C Tables 4.2.6.8 and 6.1.1.4'
F F 0.0727 0.0534 'International Tables Vol C Tables 4.2.6.8 and 6.1.1.4'

loop_
_exptl_crystal_face_index_h
_exptl_crystal_face_index_k
_exptl_crystal_face_index_l
_exptl_crystal_face_perp_dist
0 0 1 0.0164
0 0 -1 0.0269
-1 0 -1 0.1309
0 -1 0 0.0522
0 1 0 0.0916
1 1 1 0.0897

loop_
_geom_angle_atom_site_label_1
_geom_angle_atom_site_label_2
_geom_angle_atom_site_label_3
_geom_angle
_geom_angle_site_symmetry_1
_geom_angle_site_symmetry_3
_geom_angle_publ_flag
C2 C1 C15 120.7(3) . . ?
C14 C1 C2 120.0(3) . . ?
C14 C1 C15 119.0(3) . . ?
C1 C2 C11 118.9(3) . . ?
C3 C2 C1 121.6(3) . . ?
C3 C2 C11 119.5(3) . . ?
C2 C3 H3 119.3 . . ?
C4 C3 C2 121.4(3) . . ?
C4 C3 H3 119.3 . . ?
C3 C4 C5 122.8(3) . . ?
C3 C4 C9 118.7(3) . . ?
C9 C4 C5 118.4(3) . . ?
C4 C5 C17 119.0(3) . . ?
C6 C5 C4 119.3(3) . . ?
C6 C5 C17 121.4(3) . . ?
C5 C6 H6 119.1 . . ?
C5 C6 C7 121.7(3) . . ?
C7 C6 H6 119.1 . . ?
C6 C7 H7 119.9 . . ?
C8 C7 C6 120.1(4) . . ?
C8 C7 H7 119.9 . . ?
C7 C8 H8 119.5 . . ?
C7 C8 C9 121.0(4) . . ?
C9 C8 H8 119.5 . . ?
C8 C9 C4 119.1(3) . . ?
C10 C9 C4 119.2(3) . . ?
C10 C9 C8 121.7(3) . . ?
C9 C10 H10 119.1 . . ?
C11 C10 C9 121.9(3) . . ?
C11 C10 H10 119.1 . . ?
C2 C11 C12 118.1(4) . . ?
C10 C11 C2 119.0(3) . . ?
C10 C11 C12 122.8(3) . . ?
C11 C12 H12 119.1 . . ?
C13 C12 C11 121.7(4) . . ?
C13 C12 H12 119.1 . . ?
C12 C13 H13 119.8 . . ?
C12 C13 C14 120.4(3) . . ?
C14 C13 H13 119.8 . . ?
C1 C14 C13 120.7(4) . . ?
C1 C14 H14 119.6 . . ?
C13 C14 H14 119.6 . . ?
C1 C15 H15 117.0 . . ?
C16 C15 C1 126.1(3) . . ?
C16 C15 H15 117.0 . . ?
C15 C16 B1 118.6(3) . . ?
C15 C16 B2 116.2(3) . . ?
B2 C16 B1 125.1(3) . . ?
C5 C17 H17 116.8 . . ?
C18 C17 C5 126.4(3) . . ?
C18 C17 H17 116.8 . . ?
C17 C18 B3 115.1(3) . . ?
C17 C18 B4 120.7(3) . . ?
B3 C18 B4 124.1(3) . . ?
C20 C19 C24 115.1(3) . . ?
C20 C19 B1 122.3(3) . . ?
C24 C19 B1 122.4(4) . . ?
F1 C20 C19 120.1(3) . . ?
F1 C20 C21 116.0(4) . . ?
C21 C20 C19 123.8(4) . . ?
F2 C21 C20 121.4(4) . . ?
F2 C21 C22 119.5(4) . . ?
C20 C21 C22 119.1(4) . . ?
F3 C22 C21 120.6(4) . . ?
F3 C22 C23 120.2(4) . . ?
C23 C22 C21 119.2(4) . . ?
F4 C23 C22 119.3(4) . . ?
F4 C23 C24 120.8(4) . . ?
C24 C23 C22 119.9(4) . . ?
F5 C24 C19 120.1(4) . . ?
F5 C24 C23 117.0(4) . . ?
C23 C24 C19 122.9(4) . . ?
C26 C25 C30 115.7(3) . . ?
C26 C25 B1 120.9(3) . . ?
C30 C25 B1 122.9(3) . . ?
F6 C26 C25 120.3(3) . . ?
F6 C26 C27 116.7(3) . . ?
C27 C26 C25 123.0(3) . . ?
F7 C27 C26 119.6(3) . . ?
F7 C27 C28 121.1(4) . . ?
C28 C27 C26 119.2(4) . . ?
F8 C28 C27 119.5(4) . . ?
F8 C28 C29 120.5(4) . . ?
C29 C28 C27 120.0(4) . . ?
F9 C29 C28 119.6(4) . . ?
F9 C29 C30 121.0(4) . . ?
C28 C29 C30 119.4(4) . . ?
F10 C30 C25 119.8(3) . . ?
F10 C30 C29 117.4(3) . . ?
C29 C30 C25 122.7(3) . . ?
C32 C31 B2 121.4(4) . . ?
C36 C31 C32 115.6(3) . . ?
C36 C31 B2 123.0(4) . . ?
F11 C32 C31 120.1(3) . . ?
F11 C32 C33 116.9(4) . . ?
C33 C32 C31 123.0(4) . . ?
F12 C33 C32 120.5(4) . . ?
F12 C33 C34 121.1(4) . . ?
C34 C33 C32 118.5(4) . . ?
F13 C34 C33 118.7(4) . . ?
F13 C34 C35 120.2(4) . . ?
C35 C34 C33 121.1(4) . . ?
F14 C35 C34 120.4(4) . . ?
F14 C35 C36 121.0(4) . . ?
C34 C35 C36 118.6(4) . . ?
F15 C36 C31 119.9(3) . . ?
F15 C36 C35 116.9(4) . . ?
C35 C36 C31 123.2(4) . . ?
C38 C37 C42 115.6(3) . . ?
C38 C37 B2 121.5(3) . . ?
C42 C37 B2 122.8(3) . . ?
F16 C38 C37 119.6(3) . . ?
F16 C38 C39 116.9(3) . . ?
C39 C38 C37 123.5(3) . . ?
F17 C39 C38 120.9(3) . . ?
F17 C39 C40 120.0(3) . . ?
C38 C39 C40 119.1(4) . . ?
F18 C40 C39 119.0(4) . . ?
F18 C40 C41 120.9(4) . . ?
C39 C40 C41 120.0(4) . . ?
F19 C41 C40 120.3(4) . . ?
F19 C41 C42 120.2(4) . . ?
C40 C41 C42 119.4(4) . . ?
F20 C42 C37 119.1(3) . . ?
F20 C42 C41 118.6(3) . . ?
C41 C42 C37 122.3(4) . . ?
C44 C43 C48 116.2(3) . . ?
C44 C43 B3 118.9(3) . . ?
C48 C43 B3 124.9(4) . . ?
F21 C44 C43 118.7(3) . . ?
F21 C44 C45 117.9(4) . . ?
C43 C44 C45 123.4(4) . . ?
F22 C45 C44 120.9(4) . . ?
F22 C45 C46 120.1(3) . . ?
C44 C45 C46 119.0(4) . . ?
F23 C46 C45 120.6(4) . . ?
F23 C46 C47 119.5(4) . . ?
C47 C46 C45 119.8(3) . . ?
F24 C47 C46 120.1(3) . . ?
F24 C47 C48 120.0(4) . . ?
C46 C47 C48 119.9(4) . . ?
F25 C48 C43 120.2(3) . . ?
F25 C48 C47 118.2(3) . . ?
C47 C48 C43 121.6(4) . . ?
C50 C49 C54 114.8(3) . . ?
C50 C49 B3 123.5(3) . . ?
C54 C49 B3 121.6(3) . . ?
F26 C50 C49 120.0(3) . . ?
F26 C50 C51 116.6(4) . . ?
C49 C50 C51 123.3(4) . . ?
F27 C51 C50 120.5(4) . . ?
F27 C51 C52 120.5(3) . . ?
C52 C51 C50 118.9(4) . . ?
F28 C52 C51 119.8(4) . . ?
F28 C52 C53 120.1(4) . . ?
C51 C52 C53 120.1(4) . . ?
F29 C53 C52 120.5(3) . . ?
F29 C53 C54 121.0(4) . . ?
C54 C53 C52 118.6(4) . . ?
F30 C54 C49 118.9(3) . . ?
F30 C54 C53 117.1(3) . . ?
C53 C54 C49 123.9(4) . . ?
C56 C55 B4 122.8(4) . . ?
C60 C55 C56 114.8(3) . . ?
C60 C55 B4 122.3(3) . . ?
F31 C56 C55 120.3(3) . . ?
F31 C56 C57 117.0(3) . . ?
C57 C56 C55 122.7(4) . . ?
F32 C57 C56 120.5(4) . . ?
F32 C57 C58 119.4(4) . . ?
C56 C57 C58 120.2(3) . . ?
F33 C58 C57 120.3(4) . . ?
F33 C58 C59 120.9(4) . . ?
C59 C58 C57 118.8(4) . . ?
F34 C59 C58 119.6(3) . . ?
F34 C59 C60 120.0(3) . . ?
C58 C59 C60 120.3(4) . . ?
F35 C60 C55 119.6(3) . . ?
F35 C60 C59 117.3(4) . . ?
C59 C60 C55 123.1(3) . . ?
C62 C61 C66 114.6(4) . . ?
C62 C61 B4 122.7(3) . . ?
C66 C61 B4 122.7(4) . . ?
F36 C62 C61 121.1(3) . . ?
F36 C62 C63 115.4(4) . . ?
C61 C62 C63 123.5(4) . . ?
F37 C63 C62 120.4(4) . . ?
F37 C63 C64 120.5(4) . . ?
C64 C63 C62 119.1(4) . . ?
F38 C64 C63 120.0(4) . . ?
F38 C64 C65 119.8(4) . . ?
C65 C64 C63 120.1(4) . . ?
F39 C65 C64 120.3(4) . . ?
F39 C65 C66 120.4(4) . . ?
C64 C65 C66 119.3(4) . . ?
F40 C66 C61 120.4(4) . . ?
F40 C66 C65 116.2(3) . . ?
C65 C66 C61 123.4(4) . . ?
C16 B1 C25 117.4(3) . . ?
C19 B1 C16 120.8(3) . . ?
C19 B1 C25 121.8(3) . . ?
C16 B2 C31 125.1(3) . . ?
C16 B2 C37 117.0(3) . . ?
C31 B2 C37 117.9(3) . . ?
C18 B3 C43 121.6(3) . . ?
C18 B3 C49 122.8(3) . . ?
C49 B3 C43 115.6(3) . . ?
C18 B4 C55 123.6(3) . . ?
C18 B4 C61 118.0(3) . . ?
C55 B4 C61 118.4(3) . . ?
C68 C67 H67 120.3 . . ?
C72 C67 H67 120.3 . . ?
C72 C67 C68 119.4(6) . . ?
C67 C68 H68 120.4 . . ?
C69 C68 C67 119.2(6) . . ?
C69 C68 H68 120.4 . . ?
C68 C69 H69 120.1 . . ?
C70 C69 C68 119.8(6) . . ?
C70 C69 H69 120.1 . . ?
C69 C70 H70 119.9 . . ?
C71 C70 C69 120.3(5) . . ?
C71 C70 H70 119.9 . . ?
C70 C71 H71 119.7 . . ?
C72 C71 C70 120.7(6) . . ?
C72 C71 H71 119.7 . . ?
C67 C72 C71 120.7(6) . . ?
C67 C72 H72 119.7 . . ?
C71 C72 H72 119.7 . . ?
C74 C73 H73 119.7 . . ?
C78 C73 H73 119.7 . . ?
C78 C73 C74 120.5(6) . . ?
C73 C74 H74 121.2 . . ?
C73 C74 C75 117.7(6) . . ?
C75 C74 H74 121.2 . . ?
C74 C75 H75 119.8 . . ?
C76 C75 C74 120.4(6) . . ?
C76 C75 H75 119.8 . . ?
C75 C76 H76 120.2 . . ?
C77 C76 C75 119.7(6) . . ?
C77 C76 H76 120.2 . . ?
C76 C77 H77 119.5 . . ?
C76 C77 C78 121.0(6) . . ?
C78 C77 H77 119.5 . . ?
C73 C78 C77 120.8(6) . . ?
C73 C78 H78 119.6 . . ?
C77 C78 H78 119.6 . . ?
C80 C79 H79 119.9 . . ?
C80 C79 C81 120.1(6) . 2_657 ?
C81 C79 H79 119.9 2_657 . ?
C79 C80 H80 120.2 . . ?
C79 C80 C81 119.6(6) . . ?
C81 C80 H80 120.2 . . ?
C79 C81 C80 120.3(6) 2_657 . ?
C79 C81 H81 119.8 2_657 . ?
C80 C81 H81 119.8 . . ?

loop_
_geom_bond_atom_site_label_1
_geom_bond_atom_site_label_2
_geom_bond_distance
_geom_bond_site_symmetry_2
_geom_bond_publ_flag
F1 C20 1.347(4) . ?
F2 C21 1.332(5) . ?
F3 C22 1.322(4) . ?
F4 C23 1.333(5) . ?
F5 C24 1.342(5) . ?
F6 C26 1.348(4) . ?
F7 C27 1.336(4) . ?
F8 C28 1.344(5) . ?
F9 C29 1.342(4) . ?
F10 C30 1.335(4) . ?
F11 C32 1.340(5) . ?
F12 C33 1.328(5) . ?
F13 C34 1.335(5) . ?
F14 C35 1.341(5) . ?
F15 C36 1.353(5) . ?
F16 C38 1.354(4) . ?
F17 C39 1.335(5) . ?
F18 C40 1.339(5) . ?
F19 C41 1.335(4) . ?
F20 C42 1.329(5) . ?
F21 C44 1.356(5) . ?
F22 C45 1.341(5) . ?
F23 C46 1.335(4) . ?
F24 C47 1.343(5) . ?
F25 C48 1.337(5) . ?
F26 C50 1.356(4) . ?
F27 C51 1.343(5) . ?
F28 C52 1.334(4) . ?
F29 C53 1.334(5) . ?
F30 C54 1.357(5) . ?
F31 C56 1.337(5) . ?
F32 C57 1.349(4) . ?
F33 C58 1.324(5) . ?
F34 C59 1.351(5) . ?
F35 C60 1.346(4) . ?
F36 C62 1.342(4) . ?
F37 C63 1.329(5) . ?
F38 C64 1.341(5) . ?
F39 C65 1.338(5) . ?
F40 C66 1.339(5) . ?
C1 C2 1.434(5) . ?
C1 C14 1.378(5) . ?
C1 C15 1.460(5) . ?
C2 C3 1.396(5) . ?
C2 C11 1.435(5) . ?
C3 H3 0.9500 . ?
C3 C4 1.393(5) . ?
C4 C5 1.454(5) . ?
C4 C9 1.436(5) . ?
C5 C6 1.361(5) . ?
C5 C17 1.464(5) . ?
C6 H6 0.9500 . ?
C6 C7 1.421(5) . ?
C7 H7 0.9500 . ?
C7 C8 1.361(5) . ?
C8 H8 0.9500 . ?
C8 C9 1.420(5) . ?
C9 C10 1.401(5) . ?
C10 H10 0.9500 . ?
C10 C11 1.373(6) . ?
C11 C12 1.439(5) . ?
C12 H12 0.9500 . ?
C12 C13 1.339(6) . ?
C13 H13 0.9500 . ?
C13 C14 1.425(6) . ?
C14 H14 0.9500 . ?
C15 H15 0.9500 . ?
C15 C16 1.353(5) . ?
C16 B1 1.571(5) . ?
C16 B2 1.551(6) . ?
C17 H17 0.9500 . ?
C17 C18 1.376(5) . ?
C18 B3 1.554(5) . ?
C18 B4 1.563(5) . ?
C19 C20 1.390(6) . ?
C19 C24 1.396(5) . ?
C19 B1 1.565(5) . ?
C20 C21 1.374(5) . ?
C21 C22 1.391(6) . ?
C22 C23 1.384(7) . ?
C23 C24 1.377(6) . ?
C25 C26 1.384(5) . ?
C25 C30 1.391(5) . ?
C25 B1 1.581(6) . ?
C26 C27 1.382(6) . ?
C27 C28 1.377(6) . ?
C28 C29 1.373(6) . ?
C29 C30 1.381(6) . ?
C31 C32 1.391(6) . ?
C31 C36 1.389(6) . ?
C31 B2 1.564(6) . ?
C32 C33 1.385(5) . ?
C33 C34 1.377(7) . ?
C34 C35 1.374(7) . ?
C35 C36 1.380(6) . ?
C37 C38 1.383(6) . ?
C37 C42 1.399(5) . ?
C37 B2 1.578(5) . ?
C38 C39 1.373(5) . ?
C39 C40 1.376(6) . ?
C40 C41 1.380(6) . ?
C41 C42 1.381(6) . ?
C43 C44 1.372(6) . ?
C43 C48 1.392(5) . ?
C43 B3 1.594(5) . ?
C44 C45 1.377(5) . ?
C45 C46 1.379(6) . ?
C46 C47 1.369(6) . ?
C47 C48 1.390(5) . ?
C49 C50 1.380(6) . ?
C49 C54 1.386(5) . ?
C49 B3 1.575(5) . ?
C50 C51 1.392(5) . ?
C51 C52 1.375(6) . ?
C52 C53 1.380(6) . ?
C53 C54 1.379(5) . ?
C55 C56 1.402(5) . ?
C55 C60 1.393(6) . ?
C55 B4 1.579(5) . ?
C56 C57 1.374(6) . ?
C57 C58 1.383(6) . ?
C58 C59 1.371(6) . ?
C59 C60 1.374(5) . ?
C61 C62 1.388(6) . ?
C61 C66 1.393(5) . ?
C61 B4 1.587(6) . ?
C62 C63 1.396(6) . ?
C63 C64 1.372(6) . ?
C64 C65 1.372(6) . ?
C65 C66 1.391(6) . ?
C67 H67 0.9500 . ?
C67 C68 1.400(11) . ?
C67 C72 1.359(11) . ?
C68 H68 0.9500 . ?
C68 C69 1.386(9) . ?
C69 H69 0.9500 . ?
C69 C70 1.367(8) . ?
C70 H70 0.9500 . ?
C70 C71 1.362(8) . ?
C71 H71 0.9500 . ?
C71 C72 1.360(9) . ?
C72 H72 0.9500 . ?
C73 H73 0.9500 . ?
C73 C74 1.381(10) . ?
C73 C78 1.345(9) . ?
C74 H74 0.9500 . ?
C74 C75 1.415(10) . ?
C75 H75 0.9500 . ?
C75 C76 1.355(10) . ?
C76 H76 0.9500 . ?
C76 C77 1.355(9) . ?
C77 H77 0.9500 . ?
C77 C78 1.356(8) . ?
C78 H78 0.9500 . ?
C79 H79 0.9500 . ?
C79 C80 1.366(9) . ?
C79 C81 1.375(9) 2_657 ?
C80 H80 0.9500 . ?
C80 C81 1.391(9) . ?
C81 H81 0.9500 . ?

loop_
_twin_individual_id
_twin_individual_mass_fraction_refined
_oxdiff_twin_reflns_isolated
_oxdiff_twin_reflns_overlapped
_twin_individual_twin_lattice_type
_twin_individual_twin_matrix_11
_twin_individual_twin_matrix_12
_twin_individual_twin_matrix_13
_twin_individual_twin_matrix_21
_twin_individual_twin_matrix_22
_twin_individual_twin_matrix_23
_twin_individual_twin_matrix_31
_twin_individual_twin_matrix_32
_twin_individual_twin_matrix_33
1 0.6029(10) 9644 15648 ref 1.0000 0.0000 0.0000 0.0000 1.0000 0.0000 0.0000 0.0000 1.0000
2 0.3971(10) 0 15648 nmt -0.9993 0.0002 -0.0004 0.0008 -0.9998 0.0003 -0.9159 -0.1515 1.0009

loop_
_exptl_oxdiff_crystal_face_indexfrac_h
_exptl_oxdiff_crystal_face_indexfrac_k
_exptl_oxdiff_crystal_face_indexfrac_l
_exptl_oxdiff_crystal_face_x
_exptl_oxdiff_crystal_face_y
_exptl_oxdiff_crystal_face_z
-0.0003 0.0006 1.0007 0.0373 0.0526 -0.0533
0.0003 -0.0006 -1.0007 -0.0373 -0.0526 0.0533
-1.0000 0.0008 -0.9153 -0.1229 -0.0238 -0.0493
0.0009 -0.9998 -0.1505 -0.0075 0.0704 0.0740
-0.0009 0.9998 0.1505 0.0075 -0.0704 -0.0740
0.9991 0.9990 1.0658 0.1304 -0.0466 -0.0247
